data_1532159
loop_
_publ_author_name
'Sbai, K.'
'Atibi, A.'
'El Kababi, K.'

_publ_section_title
;
 Etude structurale et comportement thermique d'un nouveau
 cyclotriphosphate hexahydrate de manganese et de tetra-argent, Mn Ag4 (P3
 O9)2 * 6(H2 O)
;
_journal_name_full 'Thermochimica Acta'
_journal_page_first 153
_journal_page_last 165
_journal_volume 389
_journal_year 2002
_chemical_formula_sum 'Ag4 H12 Mn O24 P6'
_chemical_name_systematic 'Mn Ag4 (P3 O9)2 (H2 O)6'
_space_group_IT_number 2
_symmetry_space_group_name_Hall '-P 1'
_symmetry_space_group_name_H-M 'P -1'
_cell_angle_alpha 90.3
_cell_angle_beta 92.89
_cell_angle_gamma 107.28
_cell_formula_units_Z 1
_cell_length_a 8.824
_cell_length_b 8.485
_cell_length_c 6.609
_cell_volume 471.786
_citation_journal_id_ASTM THACAS
_cod_data_source_file Sbai_THACAS_2002_1759.cif
_cod_data_source_block H12Ag4Mn1O24P6
_cod_original_cell_volume 471.7855
_cod_original_formula_sum 'H12 Ag4 Mn1 O24 P6'
_cod_database_code 1532159

loop_
_symmetry_equiv_pos_as_xyz
x,y,z
-x,-y,-z

loop_
_atom_site_label
_atom_site_type_symbol
_atom_site_fract_x
_atom_site_fract_y
_atom_site_fract_z
_atom_site_occupancy
_atom_site_U_iso_or_equiv
P1 P+5 0.5087 0.7158 0.8452 1 0.0
O9 O-2 0.2202 0.4415 0.5772 1 0.0
Ag2 Ag+1 0.192 0.4961 0.2173 1 0.0
O11 O-2 0.9612 0.84145 0.2273 1 0.0
O4 O-2 0.3619 0.6059 0.8872 1 0.0
O12 O-2 0.2107 0.9385 0.0194 1 0.0
O8 O-2 0.0935 0.506 0.8539 1 0.0
P3 P+5 0.2058 0.557 0.7313 1 0.0
O7 O-2 0.172 0.7371 0.6343 1 0.0
O6 O-2 0.3202 0.7891 0.3653 1 0.0
O1 O-2 0.4306 0.3943 0.2933 1 0.0
P2 P+5 0.7109 0.137 0.4582 1 0.0
O3 O-2 0.4424 0.8671 0.7219 1 0.0
Ag1 Ag+1 0.4378 0.2986 0.6319 1 0.0
O10 O-2 0.0846 0.1845 0.2225 1 0.0
Mn1 Mn+2 0 0 0 1 0.0
O5 O-2 0.2523 0.0334 0.5424 1 0.0
O2 O-2 0.401 0.2231 0.9672 1 0.0
